data_7157496
loop_
_publ_author_name
'St-Gelais, Jacob'
'Denavit, Vincent'
'Gigu\`ere, Denis'

_publ_section_title
;
 Efficient synthesis of a galectin inhibitor clinical candidate (TD139)
 using a Payne rearrangement/azidation reaction cascade.
;
_journal_issue 20
_journal_name_full 'Organic &amp; biomolecular chemistry'
_journal_page_first 3903
_journal_page_last 3907
_journal_paper_doi 10.1039/d0ob00910e
_journal_volume 18
_journal_year 2020
_chemical_absolute_configuration ad
_chemical_formula_moiety '2(C12 H16 O8), 1.25(H2 O)'
_chemical_formula_sum 'C24 H34.5 O17.25'
_chemical_formula_weight 599.01
_space_group_crystal_system monoclinic
_space_group_IT_number 5
_space_group_name_Hall 'C 2y'
_space_group_name_H-M_alt 'C 1 2 1'
_atom_sites_solution_hydrogens mixed
_atom_sites_solution_primary dual
_audit_creation_date 2018-12-17
_audit_creation_method
;
Olex2 1.2
(compiled 2018.05.29 svn.r3508 for OlexSys, GUI svn.r5506)
;
_audit_update_record
;
2019-09-30 deposited with the CCDC.	2020-05-07 downloaded from the CCDC.
;
_cell_angle_alpha 90
_cell_angle_beta 103.2710(10)
_cell_angle_gamma 90
_cell_formula_units_Z 2
_cell_length_a 19.2032(9)
_cell_length_b 6.1100(3)
_cell_length_c 10.9617(5)
_cell_measurement_reflns_used 9836
_cell_measurement_temperature 150
_cell_measurement_theta_max 60.725
_cell_measurement_theta_min 3.606
_cell_volume 1251.81(10)
_computing_cell_refinement
'SAINT (2013) V8.38A; Integration Software for Single Crystal Data. Bruker AXS Inc., Madison, WI 53719-1173.'
_computing_data_collection
;
APEX 2 (2013) Bruker AXS Inc., Madison, WI 53719-1173.
;
_computing_data_reduction
'SAINT (2013) V8.38A; Integration Software for Single Crystal Data. Bruker AXS Inc., Madison, WI 53719-1173.'
_computing_molecular_graphics 'Olex2 (Dolomanov et al., 2009)'
_computing_publication_material 'Olex2 (Dolomanov et al., 2009)'
_computing_structure_refinement 'XL (Sheldrick, 2008)'
_computing_structure_solution 'XT (Sheldrick, 2015)'
_diffrn_ambient_temperature 150
_diffrn_detector 'CMOS Area detector'
_diffrn_detector_area_resol_mean 10.24
_diffrn_detector_type 'Bruker Photon 100 CMOS Detector'
_diffrn_measured_fraction_theta_full 0.998
_diffrn_measured_fraction_theta_max 0.998
_diffrn_measurement_device 'k-geometry diffractometer'
_diffrn_measurement_device_type 'Bruker Venture Metaljet'
_diffrn_measurement_method '\w and \f scans'
_diffrn_radiation_collimation 'Focusing mirrors'
_diffrn_radiation_monochromator 'Helios MX Mirror Optics'
_diffrn_radiation_probe x-ray
_diffrn_radiation_type GaK\a
_diffrn_radiation_wavelength 1.34139
_diffrn_reflns_av_R_equivalents 0.0405
_diffrn_reflns_av_unetI/netI 0.0225
_diffrn_reflns_Laue_measured_fraction_full 0.998
_diffrn_reflns_Laue_measured_fraction_max 0.998
_diffrn_reflns_limit_h_max 24
_diffrn_reflns_limit_h_min -24
_diffrn_reflns_limit_k_max 7
_diffrn_reflns_limit_k_min -7
_diffrn_reflns_limit_l_max 14
_diffrn_reflns_limit_l_min -14
_diffrn_reflns_number 19903
_diffrn_reflns_point_group_measured_fraction_full 0.997
_diffrn_reflns_point_group_measured_fraction_max 0.996
_diffrn_reflns_theta_full 53.594
_diffrn_reflns_theta_max 60.695
_diffrn_reflns_theta_min 4.116
_diffrn_source 'Metal Jet'
_diffrn_source_target Ga
_diffrn_source_type 'Gallium Liquid Metal Jet Source'
_exptl_absorpt_coefficient_mu 0.755
_exptl_absorpt_correction_T_max 0.7519
_exptl_absorpt_correction_T_min 0.6587
_exptl_absorpt_correction_type multi-scan
_exptl_absorpt_process_details
'SADABS-2016/2 (Bruker,2016/2) was used for absorption correction. wR2(int) was 0.0970 before and 0.0601 after correction. The Ratio of minimum to maximum transmission is 0.8760. The \l/2 correction factor is Not present.'
_exptl_crystal_colour 'clear light colourless'
_exptl_crystal_colour_lustre clear
_exptl_crystal_colour_modifier light
_exptl_crystal_colour_primary colourless
_exptl_crystal_density_diffrn 1.589
_exptl_crystal_description block
_exptl_crystal_F_000 633
_exptl_crystal_recrystallization_method 'crystallized in Acetone/Heptane'
_exptl_crystal_size_max 0.25
_exptl_crystal_size_mid 0.2
_exptl_crystal_size_min 0.16
_refine_diff_density_max 0.407
_refine_diff_density_min -0.652
_refine_diff_density_rms 0.135
_refine_ls_abs_structure_details
;
 Refined as an inversion twin.
;
_refine_ls_abs_structure_Flack 0.0(2)
_refine_ls_extinction_coef 0.161(8)
_refine_ls_extinction_expression Fc^*^=kFc[1+0.001xFc^2^\l^3^/sin(2\q)]^-1/4^
_refine_ls_extinction_method 'SHELXL-2018/3 (Sheldrick 2018)'
_refine_ls_goodness_of_fit_ref 1.147
_refine_ls_hydrogen_treatment mixed
_refine_ls_matrix_type full
_refine_ls_number_parameters 202
_refine_ls_number_reflns 2861
_refine_ls_number_restraints 7
_refine_ls_restrained_S_all 1.145
_refine_ls_R_factor_all 0.0507
_refine_ls_R_factor_gt 0.0507
_refine_ls_shift/su_max 0.000
_refine_ls_shift/su_mean 0.000
_refine_ls_structure_factor_coef Fsqd
_refine_ls_weighting_details 'w=1/[\s^2^(Fo^2^)+(0.0879P)^2^+0.3397P] where P=(Fo^2^+2Fc^2^)/3'
_refine_ls_weighting_scheme calc
_refine_ls_wR_factor_gt 0.1175
_refine_ls_wR_factor_ref 0.1176
_reflns_Friedel_coverage 0.823
_reflns_Friedel_fraction_full 0.995
_reflns_Friedel_fraction_max 0.994
_reflns_number_gt 2859
_reflns_number_total 2861
_reflns_threshold_expression 'I > 2\s(I)'
_cod_data_source_file d0ob00910e2.cif
_cod_data_source_block dgige8
_cod_depositor_comments
;
The following automatic conversions were performed:

data item '_diffrn_radiation_probe' value 'X-ray' was changed to
'x-ray' in accordance with the
/home/data/users/saulius/crontab/automatic-downloads/rss-feeds/RSC/lib/dictionaries/cif_core.dic
dictionary named 'cif_core.dic' version 2.4.2 last updated on
2011-04-26.

Automatic conversion script
Id: cif_fix_values 7556 2019-12-06 15:28:31Z antanas 

 Adding full bibliography for 7157496.cif.
;
_cod_original_formula_sum 'C24 H34.50 O17.25'
_cod_database_code 7157496
_shelx_shelxl_version_number 2018/3
_shelx_space_group_comment
;
The symmetry employed for this shelxl refinement is uniquely defined
by the following loop, which should always be used as a source of
symmetry information in preference to the above space-group names.
They are only intended as comments.
;
_shelx_estimated_absorpt_t_max 0.889
_shelx_estimated_absorpt_t_min 0.834
_olex2_refinement_description
;
1. Twinned data refinement
 Scales: 1.0(2)
 -0.0(2)
2. Fixed Uiso
 At 1.2 times of:
  All C(H) groups, All C(H,H) groups
 At 1.5 times of:
  All O(H) groups, All O(H,H,H) groups
3. Restrained distances
 O2-H2 = O7-H7 = O9-H9A
 0.85 with sigma of 0.002
 O2-H2 \\sim O7-H7 \\sim O9-H9A
 with sigma of 0.002
4. Others
 Fixed Sof: O10(0.125) H10A(0.125) H10B(0.125)
5.a Riding coordinates:
 O10(H10A,H10B)
5.b Ternary CH refined with riding coordinates:
 C1(H1), C2(H2A), C3(H3), C4(H4), C6(H6), C7(H7A), C8(H8), C9(H9), C10(H10),
 C12(H12)
5.c Secondary CH2 refined with riding coordinates:
 C5(H5A,H5B), C11(H11A,H11B)
;
_olex2_exptl_crystal_mounting_method 'mounted on a cryoloop'
_olex2_submission_original_sample_id JSTG020334
_olex2_submission_special_instructions 'No special instructions were received'

loop_
_space_group_symop_operation_xyz
'x, y, z'
'-x, y, -z'
'x+1/2, y+1/2, z'
'-x+1/2, y+1/2, -z'

loop_
_atom_site_label
_atom_site_type_symbol
_atom_site_fract_x
_atom_site_fract_y
_atom_site_fract_z
_atom_site_U_iso_or_equiv
_atom_site_adp_type
_atom_site_occupancy
_atom_site_site_symmetry_order
_atom_site_calc_flag
_atom_site_refinement_flags_posn
_atom_site_refinement_flags_adp
_atom_site_refinement_flags_occupancy
_atom_site_disorder_assembly
_atom_site_disorder_group
O1 O 0.28458(9) 0.3094(3) 0.68328(16) 0.0206(4) Uani 1 1 d . . . . .
O2 O 0.40908(9) 0.4790(3) 0.51271(15) 0.0226(4) Uani 1 1 d D . . . .
H2 H 0.4383(16) 0.585(4) 0.521(3) 0.034 Uiso 1 1 d DR . . . .
O3 O 0.44438(11) 0.4046(5) 0.85156(17) 0.0400(6) Uani 1 1 d . . . . .
O4 O 0.44150(9) 0.7318(4) 0.75265(19) 0.0335(5) Uani 1 1 d . . . . .
O5 O 0.25731(8) 0.6766(3) 0.77881(14) 0.0188(4) Uani 1 1 d . . . . .
O6 O 0.16807(9) 0.3944(3) 0.92785(15) 0.0254(4) Uani 1 1 d . . . . .
O7 O 0.06696(8) 0.6557(3) 0.64734(16) 0.0219(4) Uani 1 1 d D . . . .
H7 H 0.076(2) 0.766(4) 0.606(3) 0.033 Uiso 1 1 d DR . . . .
O8 O 0.10915(8) 0.2363(3) 0.74590(15) 0.0212(4) Uani 1 1 d . . . . .
C1 C 0.31838(10) 0.4872(4) 0.63540(19) 0.0176(5) Uani 1 1 d . . . . .
H1 H 0.290881 0.518067 0.548001 0.021 Uiso 1 1 calc R . . . .
C2 C 0.39483(11) 0.4146(4) 0.6296(2) 0.0204(5) Uani 1 1 d . . . . .
H2A H 0.396813 0.251245 0.634251 0.024 Uiso 1 1 calc R . . . .
C3 C 0.45157(12) 0.5050(6) 0.7390(2) 0.0293(6) Uani 1 1 d . . . . .
H3 H 0.500427 0.476673 0.724973 0.035 Uiso 1 1 calc R . . . .
C4 C 0.38354(12) 0.7361(5) 0.8167(2) 0.0296(6) Uani 1 1 d . . . . .
H4 H 0.381500 0.879720 0.859508 0.036 Uiso 1 1 calc R . . . .
C5 C 0.40427(13) 0.5528(7) 0.9112(2) 0.0373(8) Uani 1 1 d . . . . .
H5A H 0.433995 0.608477 0.991117 0.045 Uiso 1 1 calc R . . . .
H5B H 0.361310 0.480243 0.927921 0.045 Uiso 1 1 calc R . . . .
C6 C 0.31503(11) 0.6949(4) 0.7166(2) 0.0203(5) Uani 1 1 d . . . . .
H6 H 0.305943 0.824943 0.659803 0.024 Uiso 1 1 calc R . . . .
C7 C 0.19584(11) 0.5924(4) 0.69371(19) 0.0153(4) Uani 1 1 d . . . . .
H7A H 0.189158 0.675473 0.613243 0.018 Uiso 1 1 calc R . . . .
C8 C 0.12862(11) 0.6263(4) 0.7467(2) 0.0175(4) Uani 1 1 d . . . . .
H8 H 0.135408 0.758230 0.802155 0.021 Uiso 1 1 calc R . . . .
C9 C 0.11192(11) 0.4279(4) 0.82009(19) 0.0190(5) Uani 1 1 d . . . . .
H9 H 0.065450 0.449561 0.844981 0.023 Uiso 1 1 calc R . . . .
C10 C 0.18366(11) 0.1932(4) 0.7553(2) 0.0210(5) Uani 1 1 d . . . . .
H10 H 0.191199 0.037764 0.732890 0.025 Uiso 1 1 calc R . . . .
C11 C 0.21542(12) 0.2342(5) 0.8939(2) 0.0267(5) Uani 1 1 d . . . . .
H11A H 0.216046 0.098225 0.943242 0.032 Uiso 1 1 calc R . . . .
H11B H 0.264779 0.291906 0.907467 0.032 Uiso 1 1 calc R . . . .
C12 C 0.20967(11) 0.3500(4) 0.6673(2) 0.0177(4) Uani 1 1 d . . . . .
H12 H 0.184797 0.314627 0.578959 0.021 Uiso 1 1 calc R . . . .
O9 O 0.000000 0.3085(4) 0.500000 0.0240(5) Uani 1 2 d DS T P . .
O10 O 0.500000 0.064(2) 1.000000 0.035(2) Uani 0.25 2 d S T P . .
H10A H 0.544530 0.096932 1.031710 0.052 Uiso 0.125 1 d R . . . .
H10B H 0.489040 0.136192 0.929890 0.052 Uiso 0.125 1 d R . . . .
H9A H 0.020(2) 0.403(5) 0.554(3) 0.052 Uiso 1 1 d DR . . . .

loop_
_atom_site_aniso_label
_atom_site_aniso_U_11
_atom_site_aniso_U_22
_atom_site_aniso_U_33
_atom_site_aniso_U_23
_atom_site_aniso_U_13
_atom_site_aniso_U_12
O1 0.0177(8) 0.0166(7) 0.0302(8) -0.0006(6) 0.0111(6) 0.0000(6)
O2 0.0241(8) 0.0254(8) 0.0218(8) -0.0052(6) 0.0121(6) -0.0054(6)
O3 0.0326(9) 0.0652(16) 0.0229(8) -0.0020(10) 0.0077(7) 0.0131(11)
O4 0.0186(8) 0.0456(12) 0.0405(10) -0.0222(9) 0.0155(7) -0.0131(8)
O5 0.0133(7) 0.0215(8) 0.0233(7) -0.0058(6) 0.0079(5) -0.0033(6)
O6 0.0230(8) 0.0329(10) 0.0198(7) 0.0039(6) 0.0041(6) -0.0003(7)
O7 0.0158(7) 0.0212(8) 0.0280(8) 0.0063(6) 0.0035(6) 0.0014(6)
O8 0.0165(7) 0.0198(8) 0.0287(8) -0.0008(6) 0.0080(6) -0.0048(6)
C1 0.0159(9) 0.0188(10) 0.0194(9) -0.0027(8) 0.0065(7) -0.0020(7)
C2 0.0178(9) 0.0247(10) 0.0208(9) -0.0041(8) 0.0090(7) -0.0002(8)
C3 0.0157(9) 0.0459(15) 0.0271(11) -0.0107(11) 0.0069(8) 0.0002(10)
C4 0.0166(10) 0.0425(15) 0.0322(12) -0.0202(11) 0.0109(9) -0.0092(10)
C5 0.0189(10) 0.070(2) 0.0229(11) -0.0117(12) 0.0053(8) 0.0011(12)
C6 0.0156(9) 0.0205(10) 0.0272(10) -0.0056(8) 0.0101(8) -0.0043(8)
C7 0.0131(9) 0.0149(9) 0.0190(9) 0.0003(7) 0.0057(7) -0.0014(7)
C8 0.0144(9) 0.0178(10) 0.0211(9) 0.0001(8) 0.0059(7) -0.0004(7)
C9 0.0169(9) 0.0210(10) 0.0201(9) 0.0005(8) 0.0066(7) -0.0023(8)
C10 0.0184(9) 0.0148(9) 0.0319(11) 0.0029(8) 0.0101(8) -0.0007(8)
C11 0.0213(10) 0.0307(13) 0.0288(11) 0.0107(10) 0.0071(8) 0.0032(9)
C12 0.0158(9) 0.0161(9) 0.0228(9) -0.0022(7) 0.0075(7) -0.0024(7)
O9 0.0239(11) 0.0244(12) 0.0222(10) 0.000 0.0024(8) 0.000
O10 0.044(6) 0.025(5) 0.036(5) 0.000 0.010(5) 0.000

loop_
_atom_type_symbol
_atom_type_description
_atom_type_scat_dispersion_real
_atom_type_scat_dispersion_imag
_atom_type_scat_source
C C 0.0137 0.0057 'International Tables Vol C Tables 4.2.6.8 and 6.1.1.4'
H H 0.0000 0.0000 'International Tables Vol C Tables 4.2.6.8 and 6.1.1.4'
O O 0.0389 0.0241 'International Tables Vol C Tables 4.2.6.8 and 6.1.1.4'

loop_
_geom_angle_atom_site_label_1
_geom_angle_atom_site_label_2
_geom_angle_atom_site_label_3
_geom_angle
_geom_angle_site_symmetry_1
_geom_angle_site_symmetry_3
_geom_angle_publ_flag
C1 O1 C12 110.66(17) . . ?
C2 O2 H2 112(2) . . ?
C3 O3 C5 107.0(2) . . ?
C3 O4 C4 102.1(2) . . ?
C7 O5 C6 109.41(15) . . ?
C9 O6 C11 106.67(17) . . ?
C8 O7 H7 106(3) . . ?
C9 O8 C10 101.79(16) . . ?
O1 C1 H1 108.1 . . ?
O1 C1 C2 108.25(18) . . ?
O1 C1 C6 109.13(16) . . ?
C2 C1 H1 108.1 . . ?
C2 C1 C6 114.84(17) . . ?
C6 C1 H1 108.1 . . ?
O2 C2 C1 109.73(18) . . ?
O2 C2 H2A 108.0 . . ?
O2 C2 C3 110.91(18) . . ?
C1 C2 H2A 108.0 . . ?
C3 C2 C1 112.11(17) . . ?
C3 C2 H2A 108.0 . . ?
O3 C3 C2 109.5(2) . . ?
O3 C3 H3 110.0 . . ?
O4 C3 O3 106.9(2) . . ?
O4 C3 C2 110.4(2) . . ?
O4 C3 H3 110.0 . . ?
C2 C3 H3 110.0 . . ?
O4 C4 H4 111.2 . . ?
O4 C4 C5 102.0(2) . . ?
O4 C4 C6 106.25(18) . . ?
C5 C4 H4 111.2 . . ?
C5 C4 C6 114.6(2) . . ?
C6 C4 H4 111.2 . . ?
O3 C5 C4 103.8(2) . . ?
O3 C5 H5A 111.0 . . ?
O3 C5 H5B 111.0 . . ?
C4 C5 H5A 111.0 . . ?
C4 C5 H5B 111.0 . . ?
H5A C5 H5B 109.0 . . ?
O5 C6 C1 110.24(17) . . ?
O5 C6 C4 107.69(17) . . ?
O5 C6 H6 108.4 . . ?
C1 C6 H6 108.4 . . ?
C4 C6 C1 113.72(19) . . ?
C4 C6 H6 108.4 . . ?
O5 C7 H7A 108.3 . . ?
O5 C7 C8 110.12(16) . . ?
O5 C7 C12 108.52(17) . . ?
C8 C7 H7A 108.3 . . ?
C12 C7 H7A 108.3 . . ?
C12 C7 C8 113.16(17) . . ?
O7 C8 C7 110.43(16) . . ?
O7 C8 H8 109.4 . . ?
O7 C8 C9 105.32(16) . . ?
C7 C8 H8 109.4 . . ?
C9 C8 C7 112.68(18) . . ?
C9 C8 H8 109.4 . . ?
O6 C9 O8 106.21(18) . . ?
O6 C9 C8 109.94(18) . . ?
O6 C9 H9 110.3 . . ?
O8 C9 C8 109.71(16) . . ?
O8 C9 H9 110.3 . . ?
C8 C9 H9 110.3 . . ?
O8 C10 H10 110.8 . . ?
O8 C10 C11 101.89(17) . . ?
O8 C10 C12 107.79(18) . . ?
C11 C10 H10 110.8 . . ?
C11 C10 C12 114.48(19) . . ?
C12 C10 H10 110.8 . . ?
O6 C11 C10 103.73(18) . . ?
O6 C11 H11A 111.0 . . ?
O6 C11 H11B 111.0 . . ?
C10 C11 H11A 111.0 . . ?
C10 C11 H11B 111.0 . . ?
H11A C11 H11B 109.0 . . ?
O1 C12 C7 110.77(17) . . ?
O1 C12 C10 106.27(18) . . ?
O1 C12 H12 108.9 . . ?
C7 C12 H12 108.9 . . ?
C10 C12 C7 112.90(17) . . ?
C10 C12 H12 108.9 . . ?
H9A O9 H9A 95(6) . 2_556 ?
H10A O10 H10A 153.0 . 2_657 ?
H10A O10 H10B 104.5 2_657 2_657 ?
H10A O10 H10B 104.5 . . ?
H10A O10 H10B 60.8 . 2_657 ?
H10B O10 H10A 60.8 . 2_657 ?
H10B O10 H10B 118.8 . 2_657 ?

loop_
_geom_bond_atom_site_label_1
_geom_bond_atom_site_label_2
_geom_bond_distance
_geom_bond_site_symmetry_2
_geom_bond_publ_flag
O1 C1 1.426(3) . ?
O1 C12 1.430(2) . ?
O2 H2 0.850(2) . ?
O2 C2 1.425(3) . ?
O3 C3 1.413(4) . ?
O3 C5 1.439(4) . ?
O4 C3 1.412(4) . ?
O4 C4 1.446(3) . ?
O5 C6 1.433(2) . ?
O5 C7 1.422(2) . ?
O6 C9 1.420(2) . ?
O6 C11 1.442(3) . ?
O7 H7 0.850(2) . ?
O7 C8 1.424(2) . ?
O8 C9 1.420(3) . ?
O8 C10 1.435(2) . ?
C1 H1 1.0000 . ?
C1 C2 1.549(3) . ?
C1 C6 1.560(3) . ?
C2 H2A 1.0000 . ?
C2 C3 1.527(3) . ?
C3 H3 1.0000 . ?
C4 H4 1.0000 . ?
C4 C5 1.515(5) . ?
C4 C6 1.528(3) . ?
C5 H5A 0.9900 . ?
C5 H5B 0.9900 . ?
C6 H6 1.0000 . ?
C7 H7A 1.0000 . ?
C7 C8 1.546(3) . ?
C7 C12 1.544(3) . ?
C8 H8 1.0000 . ?
C8 C9 1.529(3) . ?
C9 H9 1.0000 . ?
C10 H10 1.0000 . ?
C10 C11 1.522(3) . ?
C10 C12 1.523(3) . ?
C11 H11A 0.9900 . ?
C11 H11B 0.9900 . ?
C12 H12 1.0000 . ?
O9 H9A 0.850(2) . ?
O9 H9A 0.850(2) 2_556 ?
O10 H10A 0.8700 . ?
O10 H10A 0.8700 2_657 ?
O10 H10B 0.8700 2_657 ?
O10 H10B 0.8700 . ?

loop_
_geom_hbond_atom_site_label_D
_geom_hbond_atom_site_label_H
_geom_hbond_atom_site_label_A
_geom_hbond_distance_DH
_geom_hbond_distance_HA
_geom_hbond_distance_DA
_geom_hbond_angle_DHA
_geom_hbond_site_symmetry_A
_geom_hbond_publ_flag
O2 H2 O9 0.850(2) 1.856(9) 2.689(3) 166(4) 3 yes
O7 H7 O2 0.850(2) 1.909(7) 2.750(2) 170(3) 4_556 yes
O10 H10A O3 0.87 2.26 2.707(10) 112.2 2_657 yes
O10 H10B O3 0.87 1.96 2.707(10) 143.9 . yes
O9 H9A O7 0.850(2) 1.957(9) 2.794(3) 168(4) . yes
O9 H9A O8 0.850(2) 2.60(4) 3.0430(17) 114(3) . yes

loop_
_geom_torsion_atom_site_label_1
_geom_torsion_atom_site_label_2
_geom_torsion_atom_site_label_3
_geom_torsion_atom_site_label_4
_geom_torsion
_geom_torsion_site_symmetry_1
_geom_torsion_site_symmetry_2
_geom_torsion_site_symmetry_3
_geom_torsion_site_symmetry_4
_geom_torsion_publ_flag
O1 C1 C2 O2 135.07(19) . . . . ?
O1 C1 C2 C3 -101.2(2) . . . . ?
O1 C1 C6 O5 -23.1(2) . . . . ?
O1 C1 C6 C4 97.9(2) . . . . ?
O2 C2 C3 O3 -168.5(2) . . . . ?
O2 C2 C3 O4 74.1(2) . . . . ?
O4 C4 C5 O3 -28.7(3) . . . . ?
O4 C4 C6 O5 174.4(2) . . . . ?
O4 C4 C6 C1 51.9(3) . . . . ?
O5 C7 C8 O7 149.10(17) . . . . ?
O5 C7 C8 C9 -93.4(2) . . . . ?
O5 C7 C12 O1 -27.0(2) . . . . ?
O5 C7 C12 C10 92.1(2) . . . . ?
O7 C8 C9 O6 -175.43(16) . . . . ?
O7 C8 C9 O8 68.1(2) . . . . ?
O8 C10 C11 O6 -28.9(2) . . . . ?
O8 C10 C12 O1 177.45(17) . . . . ?
O8 C10 C12 C7 55.8(2) . . . . ?
C1 O1 C12 C7 -39.5(2) . . . . ?
C1 O1 C12 C10 -162.52(17) . . . . ?
C1 C2 C3 O3 68.4(3) . . . . ?
C1 C2 C3 O4 -49.0(3) . . . . ?
C2 C1 C6 O5 -144.86(19) . . . . ?
C2 C1 C6 C4 -23.8(3) . . . . ?
C3 O3 C5 C4 5.1(3) . . . . ?
C3 O4 C4 C5 41.4(2) . . . . ?
C3 O4 C4 C6 -79.0(3) . . . . ?
C4 O4 C3 O3 -40.0(2) . . . . ?
C4 O4 C3 C2 79.0(2) . . . . ?
C5 O3 C3 O4 21.5(3) . . . . ?
C5 O3 C3 C2 -98.1(3) . . . . ?
C5 C4 C6 O5 62.6(3) . . . . ?
C5 C4 C6 C1 -59.9(3) . . . . ?
C6 O5 C7 C8 -165.60(18) . . . . ?
C6 O5 C7 C12 70.0(2) . . . . ?
C6 C1 C2 O2 -102.7(2) . . . . ?
C6 C1 C2 C3 21.0(3) . . . . ?
C6 C4 C5 O3 85.7(2) . . . . ?
C7 O5 C6 C1 -43.0(2) . . . . ?
C7 O5 C6 C4 -167.6(2) . . . . ?
C7 C8 C9 O6 64.1(2) . . . . ?
C7 C8 C9 O8 -52.3(2) . . . . ?
C8 C7 C12 O1 -149.49(16) . . . . ?
C8 C7 C12 C10 -30.4(2) . . . . ?
C9 O6 C11 C10 3.8(2) . . . . ?
C9 O8 C10 C11 42.8(2) . . . . ?
C9 O8 C10 C12 -78.1(2) . . . . ?
C10 O8 C9 O6 -42.07(19) . . . . ?
C10 O8 C9 C8 76.71(19) . . . . ?
C11 O6 C9 O8 23.3(2) . . . . ?
C11 O6 C9 C8 -95.3(2) . . . . ?
C11 C10 C12 O1 64.9(2) . . . . ?
C11 C10 C12 C7 -56.8(3) . . . . ?
C12 O1 C1 C2 -168.32(16) . . . . ?
C12 O1 C1 C6 66.1(2) . . . . ?
C12 C7 C8 O7 -89.3(2) . . . . ?
C12 C7 C8 C9 28.2(2) . . . . ?
C12 C10 C11 O6 87.1(2) . . . . ?

loop_
_twin_individual_id
_twin_individual_mass_fraction_refined
1 1.0(2)
2 -0.0(2)
